data_4303461
loop_
_publ_author_name
'Biao Zhou'
'Akiko Kobayashi'
'Yoshinori Okano'
'HengBo Cui'
'David Graf'
'James S. Brooks'
'Takeshi Nakashima'
'Shinobu Aoyagi'
'Eiji Nishibori'
'Makoto Sakata'
'Hayao Kobayashi'

_publ_contact_author_address
;Department of Chemistry, 
College of Humanities and Sciences,
Nihon University, 
Sakurajosui 3-25-40, Setagaya-Ku, 
Tokyo 156-8550, Japan, 
;
_publ_contact_author_email akoba@chs.nihon-u.ac.jp
_publ_contact_author_name 'Akiko Kobayashi'
_publ_section_title
;
Structural Anomalies Associated with Antiferromagnetic Transition of
Single-Component Molecular Metal [Au(tmdt)2]
;
_journal_name_full 'Inorganic Chemistry'
_journal_page_first 10151
_journal_page_last 10157
_journal_paper_doi 10.1021/ic901172u
_journal_volume 48
_journal_year 2009
_chemical_formula_moiety 'C18 H12 Au S12'
_chemical_formula_sum 'C18 H12 Au S12'
_chemical_formula_weight 810.09
_chemical_name_systematic
;
Endohedral metallofullerene
;
_space_group_crystal_system triclinic
_space_group_IT_number 2
_space_group_name_Hall '-P 1'
_space_group_name_H-M_alt 'P -1'
_symmetry_space_group_name_Hall '-P 1'
_symmetry_space_group_name_H-M 'P -1'
_cell_angle_alpha 90.2312(4)
_cell_angle_beta 96.6760(3)
_cell_angle_gamma 103.1443(5)
_cell_formula_units_Z 1
_cell_length_a 6.40300(2)
_cell_length_b 7.48729(3)
_cell_length_c 12.13353(4)
_cell_measurement_temperature 300
_cell_volume 562.335(4)
_computing_cell_refinement 'Synchrotron Powder(Eiji Nishibori,2007)'
_computing_data_reduction 'Synchrotron Powder'
_computing_structure_refinement 'Synchrotron Powder'
_diffrn_ambient_temperature 300
_diffrn_detector 'Imaging Plate'
_diffrn_radiation_monochromator Si(111)
_diffrn_radiation_type synchrotron
_diffrn_radiation_wavelength 1.04890
_diffrn_source synchrotron
_diffrn_source_type 'SPring-8 BL02B2'
_exptl_absorpt_coefficient_mu 27.039
_exptl_crystal_colour Black
_exptl_crystal_density_diffrn 2.392
_exptl_crystal_density_method 'not measured'
_exptl_crystal_F_000 391
_pd_instr_location
;
;
_pd_meas_2theta_range_inc 0.010
_pd_meas_2theta_range_max 75.140
_pd_meas_2theta_range_min 0.010
_pd_meas_number_of_points 7514
_pd_meas_scan_method step
_pd_proc_2theta_range_inc 0.010
_pd_proc_2theta_range_max 74.000
_pd_proc_2theta_range_min 4.000
_pd_proc_ls_pref_orient_corr ' ?'
_pd_proc_ls_profile_function pseudo-Voigt
_pd_proc_ls_prof_R_factor 0.015
_pd_proc_ls_prof_wR_factor 0.021
_pd_proc_wavelength 1.04890
_pd_spec_mounting ' capillary '
_pd_spec_mount_mode transmission
_pd_spec_shape cylinder
_refine_ls_extinction_method none
_refine_ls_hydrogen_treatment noref
_refine_ls_number_parameters 105
_refine_ls_number_restraints 0
_refine_ls_R_I_factor 0.032
_refine_ls_structure_factor_coef Inet
_cod_data_source_file ic901172u_si_001_1.cif
_cod_data_source_block Au(tmdt)2_300K
_cod_depositor_comments
;
The following automatic conversions were performed:
'_space_group_crystal_system' value 'Triclinic' changed to 'triclinic'
according to '/home/saulius/struct/CIF-dictionaries/cif_core.dic'
dictionary named 'cif_core.dic' version 2.4.1 from 2010-06-29.

Automatic conversion script
Id: cif_fix_enum 1527 2010-12-29 10:47:43Z saulius 
;
_cod_original_cell_volume 562.335(7)
_cod_database_code 4303461
_atom_site_special_details '                           '

loop_
_symmetry_equiv_pos_site_id
_symmetry_equiv_pos_as_xyz
1 x,y,z
2 -x,-y,-z

loop_
_atom_site_aniso_label
_atom_site_aniso_U_11
_atom_site_aniso_U_22
_atom_site_aniso_U_33
_atom_site_aniso_U_23
_atom_site_aniso_U_13
_atom_site_aniso_U_12
Au31 0.0244(3) 0.0393(4) 0.0137(3) -0.0091(3) -0.0045(2) 0.0072(3)
S2 0.0173(9) 0.0484(17) 0.0124(9) -0.0078(10) -0.0020(8) 0.010(1)
S3 0.0173(9) 0.0484(17) 0.0124(9) -0.0078(10) -0.0020(7) 0.010(1)
S6 0.0203(10) 0.0561(21) 0.0082(8) -0.0040(9) 0.0000(7) 0.0122(12)
S7 0.0203(10) 0.0561(21) 0.0082(8) -0.0040(9) 0.0000(7) 0.0122(12)
S10 0.0243(11) 0.0557(17) 0.0094(9) -0.0088(10) -0.0010(7) 0.0116(11)
S11 0.0243(11) 0.0557(17) 0.0094(9) -0.0088(10) -0.0010(7) 0.0116(11)
C4 0.0080(34) 0.0180(54) 0.0077(30) -0.0040(28) 0.0000(24) 0.0036(34)
C5 0.0080(34) 0.0180(54) 0.0077(30) -0.0040(28) 0.0000(24) 0.0036(34)

loop_
_atom_site_label
_atom_site_type_symbol
_atom_site_thermal_displace_type
_atom_site_fract_x
_atom_site_fract_y
_atom_site_fract_z
_atom_site_occupancy
_atom_site_U_iso_or_equiv
_atom_site_calc_flag
_atom_site_refinement_flags
Au31 Au Uani 1.00000 1.00000 1.00000 1.000 0.02639(19) d G
S2 S Uani 0.6525(2) 0.9394(3) 0.91007(9) 1.000 0.0260(7) d G
S3 S Uani 1.1359(2) 0.9364(3) 0.84014(9) 1.000 0.0260(7) d G
S6 S Uani 0.4805(2) 0.8230(3) 0.67238(9) 1.000 0.0278(8) d G
S7 S Uani 0.9117(2) 0.8203(3) 0.61002(9) 1.000 0.0278(8) d G
S10 S Uani 0.2695(2) 0.6993(3) 0.4236(1) 1.000 0.0297(7) d G
S11 S Uani 0.7012(2) 0.6966(3) 0.3611(1) 1.000 0.0297(7) d G
C4 C Uani 0.6986(2) 0.8820(7) 0.7758(1) 1.000 0.011(2) d G
C5 C Uani 0.8972(2) 0.8808(7) 0.7470(1) 1.000 0.011(2) d G
C8 C Uiso 0.6357(2) 0.7862(8) 0.5699(1) 1.000 0.0204(18) d G
C9 C Uiso 0.5476(2) 0.7345(7) 0.4659(1) 1.000 0.0204(18) d G
C12 C Uiso 0.2854(3) 0.6389(8) 0.2866(2) 1.000 0.0269(18) d G
C13 C Uiso 0.4820(3) 0.6377(8) 0.2581(2) 1.000 0.0269(18) d G
C14 C Uiso 0.1116(3) 0.5876(8) 0.1946(2) 1.000 0.0244(17) d G
C15 C Uiso 0.4791(4) 0.5854(8) 0.1415(2) 1.000 0.0244(17) d G
C20 C Uiso 0.2340(4) 0.5505(8) 0.0956(2) 1.000 0.0284(19) d G
H16 H Uiso 0.0210(3) 0.6928(8) 0.1765(2) 1.000 0.0751(17) d G
H17 H Uiso 0.0136(3) 0.4690(8) 0.2109(2) 1.000 0.0751(17) d G
H18 H Uiso 0.5793(4) 0.6894(8) 0.0957(2) 1.000 0.0751(17) d G
H19 H Uiso 0.5448(4) 0.4655(8) 0.1301(2) 1.000 0.0751(17) d G
H21 H Uiso 0.2108(4) 0.6438(8) 0.0288(2) 1.000 0.0790(18) d G
H22 H Uiso 0.1745(4) 0.4086(8) 0.0649(2) 1.000 0.0790(18) d G

loop_
_atom_type_symbol
_atom_type_description
_atom_type_scat_dispersion_real
_atom_type_scat_dispersion_imag
_atom_type_scat_source
C C 0.009 0.004 'International Tables Vol C Tables 4.2.6.8 and 6.1.1.4'
Au Au -11.631 4.032 'International Tables Vol C Tables 4.2.6.8 and 6.1.1.4'
S S 0.223 0.272 'International Tables Vol C Tables 4.2.6.8 and 6.1.1.4'
H H 0.000 0.000 'International Tables Vol C Tables 4.2.6.8 and 6.1.1.4'

loop_
_geom_angle_atom_site_label_1
_geom_angle_atom_site_label_2
_geom_angle_atom_site_label_3
_geom_angle
S2 Au31 S3 91.63
Au31 S2 C4 100.52
Au31 S3 C5 100.53
C4 S6 C8 94.67
C5 S7 C8 94.65
C9 S10 C12 95.13
C9 S11 C13 95.14
S2 C4 S6 119.13
S2 C4 C5 123.70
S6 C4 C5 117.18
S3 C5 S7 119.12
S3 C5 C4 123.62
S7 C5 C4 117.26
S6 C8 S7 116.24
S6 C8 C9 121.88
S7 C8 C9 121.88
S10 C9 S11 114.70
S10 C9 C8 122.65
S11 C9 C8 122.65
S10 C12 C13 117.54
S10 C12 C14 128.97
C13 C12 C14 113.49
S11 C13 C12 117.49
S11 C13 C15 128.95
C12 C13 C15 113.56
C12 C14 C20 103.03
C13 C15 C20 103.04
C14 C20 C15 106.88
C12 C14 H16 114.00
C12 C14 H17 109.00
C20 C14 H16 112.00
C20 C14 H17 108.00
H16 C14 H17 111.00
C13 C15 H18 114.00
C13 C15 H19 114.00
C20 C15 H18 112.00
C20 C15 H19 112.00
H18 C15 H19 103.00
C14 C20 H21 110.00
C14 C20 H22 110.00
C15 C20 H21 110.00
C15 C20 H22 110.00
H21 C20 H22 110.00

loop_
_geom_bond_atom_site_label_1
_geom_bond_atom_site_label_2
_geom_bond_distance
Au31 S2 2.3064
Au31 S3 2.3064
S2 C4 1.7578
S3 C5 1.7583
S6 C4 1.7400
S6 C8 1.7374
S7 C5 1.7393
S7 C8 1.7375
S10 C9 1.7540
S10 C12 1.7414
S11 C9 1.7549
S11 C13 1.7414
C4 C5 1.3593
C8 C9 1.3385
C12 C13 1.3456
C12 C14 1.4647
C13 C15 1.4633
C14 C20 1.5651
C15 C20 1.5654
C14 H16 1.0900
C14 H17 1.0000
C15 H18 1.0900
C15 H19 1.0900
C20 H21 1.0900
C20 H22 1.0900
